data_4331659
loop_
_publ_author_name
'Christopher C. Underwood'
'Colin D. McMillen'
'Hongyu Chen'
'Jeffery N. Anker'
'Joseph W. Kolis'

_publ_contact_author_address
;
Department of Chemistry 
Clemson University 
Clemson, SC, 29634
USA
;
_publ_contact_author_email kjoseph@clemson.edu
_publ_contact_author_fax 864-656-6613
_publ_contact_author_name 'Joseph W. Kolis'
_publ_contact_author_phone 864-656-4739
_publ_section_title
;
 Hydrothermal Chemistry, Structures, and Luminescence Studies of Alkali
 Hafnium Fluorides
;
_journal_name_full 'Inorganic Chemistry'
_journal_page_first 237
_journal_page_last 244
_journal_paper_doi 10.1021/ic301760a
_journal_volume 52
_journal_year 2013
_chemical_formula_moiety 'F12 Hf3 O, 2(K)'
_chemical_formula_sum 'F12 Hf3 K2 O'
_chemical_formula_weight 857.67
_chemical_name_systematic
; 
 ? 
;
_space_group_IT_number 166
_symmetry_cell_setting trigonal
_symmetry_space_group_name_Hall '-R 3 2"'
_symmetry_space_group_name_H-M 'R -3 m :H'
_atom_sites_solution_primary direct
_atom_sites_solution_secondary difmap
_audit_creation_method SHELXL-97
_cell_angle_alpha 90.00
_cell_angle_beta 90.00
_cell_angle_gamma 120.00
_cell_formula_units_Z 6
_cell_length_a 7.6486(11)
_cell_length_b 7.6486(11)
_cell_length_c 28.802(6)
_cell_measurement_reflns_used 414
_cell_measurement_temperature 293(2)
_cell_measurement_theta_max 26.32
_cell_measurement_theta_min 3.16
_cell_volume 1459.2(4)
_computing_cell_refinement 'CrystalClear (Rigaku/MSC, 2006)'
_computing_data_collection 'CrystalClear (Rigaku/MSC, 2006)'
_computing_data_reduction 'CrystalClear (Rigaku/MSC, 2006)'
_computing_molecular_graphics 'DIAMOND (Bradenburg, 1999)'
_computing_publication_material 'SHELXTL 6.10 (Sheldrick, 2008)'
_computing_structure_refinement 'SHELXTL 6.10 (Sheldrick, 2008)'
_computing_structure_solution 'SHELXTL 6.10 (Sheldrick, 2008)'
_diffrn_ambient_temperature 293(2)
_diffrn_detector_area_resol_mean 14.6306
_diffrn_measured_fraction_theta_full 0.998
_diffrn_measured_fraction_theta_max 0.998
_diffrn_measurement_device_type 'Rigaku AFC8S'
_diffrn_measurement_method dtprofit.ref
_diffrn_radiation_monochromator graphite
_diffrn_radiation_source 'fine-focus sealed tube'
_diffrn_radiation_type MoK\a
_diffrn_radiation_wavelength 0.71073
_diffrn_reflns_av_R_equivalents 0.0571
_diffrn_reflns_av_sigmaI/netI 0.0222
_diffrn_reflns_limit_h_max 9
_diffrn_reflns_limit_h_min -9
_diffrn_reflns_limit_k_max 9
_diffrn_reflns_limit_k_min -9
_diffrn_reflns_limit_l_max 35
_diffrn_reflns_limit_l_min -35
_diffrn_reflns_number 4618
_diffrn_reflns_theta_full 26.32
_diffrn_reflns_theta_max 26.32
_diffrn_reflns_theta_min 3.16
_diffrn_standards_interval_count 0
_diffrn_standards_interval_time 0
_diffrn_standards_number 0
_exptl_absorpt_coefficient_mu 32.956
_exptl_absorpt_correction_T_max 0
_exptl_absorpt_correction_T_min 0
_exptl_absorpt_correction_type multi-scan
_exptl_absorpt_process_details 'REQAB, CrystalClear'
_exptl_crystal_colour colourless
_exptl_crystal_density_diffrn 5.856
_exptl_crystal_description polyhedra
_exptl_crystal_F_000 2220
_exptl_crystal_size_max 0.20
_exptl_crystal_size_mid 0.20
_exptl_crystal_size_min 0.20
_refine_diff_density_max 3.137
_refine_diff_density_min -2.926
_refine_diff_density_rms 0.449
_refine_ls_extinction_coef 0.00046(5)
_refine_ls_extinction_expression Fc^*^=kFc[1+0.001xFc^2^\l^3^/sin(2\q)]^-1/4^
_refine_ls_extinction_method SHELXL
_refine_ls_goodness_of_fit_ref 1.294
_refine_ls_matrix_type full
_refine_ls_number_parameters 41
_refine_ls_number_reflns 414
_refine_ls_number_restraints 6
_refine_ls_restrained_S_all 1.284
_refine_ls_R_factor_all 0.0271
_refine_ls_R_factor_gt 0.0269
_refine_ls_shift/su_max 0.000
_refine_ls_shift/su_mean 0.000
_refine_ls_structure_factor_coef Fsqd
_refine_ls_weighting_details 'calc w=1/[\s^2^(Fo^2^)+(0.0374P)^2^+42.5465P] where P=(Fo^2^+2Fc^2^)/3'
_refine_ls_weighting_scheme calc
_refine_ls_wR_factor_gt 0.0694
_refine_ls_wR_factor_ref 0.0695
_reflns_number_gt 412
_reflns_number_total 414
_reflns_threshold_expression >2sigma(I)
_cod_data_source_file ic301760a_si_004_3.cif
_cod_data_source_block cu27-2
_cod_original_sg_symbol_H-M 'R -3 m'
_cod_database_code 4331659

loop_
_symmetry_equiv_pos_as_xyz
'x, y, z'
'-y, x-y, z'
'-x+y, -x, z'
'y, x, -z'
'x-y, -y, -z'
'-x, -x+y, -z'
'x+2/3, y+1/3, z+1/3'
'-y+2/3, x-y+1/3, z+1/3'
'-x+y+2/3, -x+1/3, z+1/3'
'y+2/3, x+1/3, -z+1/3'
'x-y+2/3, -y+1/3, -z+1/3'
'-x+2/3, -x+y+1/3, -z+1/3'
'x+1/3, y+2/3, z+2/3'
'-y+1/3, x-y+2/3, z+2/3'
'-x+y+1/3, -x+2/3, z+2/3'
'y+1/3, x+2/3, -z+2/3'
'x-y+1/3, -y+2/3, -z+2/3'
'-x+1/3, -x+y+2/3, -z+2/3'
'-x, -y, -z'
'y, -x+y, -z'
'x-y, x, -z'
'-y, -x, z'
'-x+y, y, z'
'x, x-y, z'
'-x+2/3, -y+1/3, -z+1/3'
'y+2/3, -x+y+1/3, -z+1/3'
'x-y+2/3, x+1/3, -z+1/3'
'-y+2/3, -x+1/3, z+1/3'
'-x+y+2/3, y+1/3, z+1/3'
'x+2/3, x-y+1/3, z+1/3'
'-x+1/3, -y+2/3, -z+2/3'
'y+1/3, -x+y+2/3, -z+2/3'
'x-y+1/3, x+2/3, -z+2/3'
'-y+1/3, -x+2/3, z+2/3'
'-x+y+1/3, y+2/3, z+2/3'
'x+1/3, x-y+2/3, z+2/3'

loop_
_atom_site_label
_atom_site_type_symbol
_atom_site_fract_x
_atom_site_fract_y
_atom_site_fract_z
_atom_site_U_iso_or_equiv
_atom_site_adp_type
_atom_site_occupancy
_atom_site_symmetry_multiplicity
_atom_site_calc_flag
_atom_site_refinement_flags
Hf1 Hf 0.81806(3) 0.18194(3) 0.104603(13) 0.0054(3) Uani 1 2 d S
K1 K 0.6667 0.3333 -0.02853(15) 0.0199(10) Uani 1 6 d S
K2 K 1.0000 0.0000 0.0000 0.0138(12) Uani 1 12 d S
K3 K 0.6667 0.3333 -0.1667 0.0223(15) Uani 1 12 d S
F1 F 1.0087(10) 0.5044(5) 0.0902(2) 0.0086(13) Uani 1 2 d S
F2 F 0.6835(8) 0.0168(8) 0.1667 0.0092(12) Uani 1 2 d S
F3 F 0.7767(10) -0.1116(5) 0.0929(2) 0.0107(12) Uani 1 2 d S
F4 F 0.8121(5) 0.1879(5) 0.0361(2) 0.0130(15) Uani 1 2 d S
O1 O 0.6667 0.3333 0.1198(4) 0.003(2) Uani 1 6 d SU

loop_
_atom_site_aniso_label
_atom_site_aniso_U_11
_atom_site_aniso_U_22
_atom_site_aniso_U_33
_atom_site_aniso_U_23
_atom_site_aniso_U_13
_atom_site_aniso_U_12
Hf1 0.0068(3) 0.0068(3) 0.0031(3) -0.00016(7) 0.00016(7) 0.00372(19)
K1 0.0258(15) 0.0258(15) 0.0082(19) 0.000 0.000 0.0129(8)
K2 0.0156(18) 0.0156(18) 0.010(3) 0.000 0.000 0.0078(9)
K3 0.0128(19) 0.0128(19) 0.041(4) 0.000 0.000 0.0064(10)
F1 0.010(3) 0.007(2) 0.010(3) -0.0001(12) 0.000(2) 0.0051(14)
F2 0.011(2) 0.011(2) 0.002(2) 0.0010(12) -0.0010(12) 0.002(3)
F3 0.013(3) 0.009(2) 0.011(3) 0.0014(13) 0.003(3) 0.0067(16)
F4 0.019(3) 0.019(3) 0.004(3) 0.0004(12) -0.0004(12) 0.011(3)
O1 0.004(3) 0.004(3) 0.001(4) 0.000 0.000 0.0019(13)

loop_
_atom_type_symbol
_atom_type_description
_atom_type_scat_dispersion_real
_atom_type_scat_dispersion_imag
_atom_type_scat_source
O O 0.0106 0.0060 'International Tables Vol C Tables 4.2.6.8 and 6.1.1.4'
F F 0.0171 0.0103 'International Tables Vol C Tables 4.2.6.8 and 6.1.1.4'
K K 0.2009 0.2494 'International Tables Vol C Tables 4.2.6.8 and 6.1.1.4'
Hf Hf -0.5830 6.1852 'International Tables Vol C Tables 4.2.6.8 and 6.1.1.4'

loop_
_geom_angle_atom_site_label_1
_geom_angle_atom_site_label_2
_geom_angle_atom_site_label_3
_geom_angle
_geom_angle_site_symmetry_1
_geom_angle_site_symmetry_3
F4 Hf1 O1 100.0(4) . .
F4 Hf1 F3 82.7(2) . .
O1 Hf1 F3 143.07(18) . .
F4 Hf1 F3 82.7(2) . 3_765
O1 Hf1 F3 143.07(18) . 3_765
F3 Hf1 F3 73.8(4) . 3_765
F4 Hf1 F2 147.26(14) . .
O1 Hf1 F2 85.0(3) . .
F3 Hf1 F2 74.66(18) . .
F3 Hf1 F2 112.39(19) 3_765 .
F4 Hf1 F2 147.27(14) . 25_655
O1 Hf1 F2 85.0(3) . 25_655
F3 Hf1 F2 112.39(19) . 25_655
F3 Hf1 F2 74.66(18) 3_765 25_655
F2 Hf1 F2 65.0(3) . 25_655
F4 Hf1 F1 78.10(19) . 3_665
O1 Hf1 F1 69.57(17) . 3_665
F3 Hf1 F1 75.2(2) . 3_665
F3 Hf1 F1 145.2(2) 3_765 3_665
F2 Hf1 F1 73.5(2) . 3_665
F2 Hf1 F1 132.8(2) 25_655 3_665
F4 Hf1 F1 78.10(19) . .
O1 Hf1 F1 69.57(17) . .
F3 Hf1 F1 145.2(2) . .
F3 Hf1 F1 75.2(2) 3_765 .
F2 Hf1 F1 132.8(2) . .
F2 Hf1 F1 73.5(2) 25_655 .
F1 Hf1 F1 127.5(3) 3_665 .
F4 Hf1 Hf1 88.00(17) . 2_655
O1 Hf1 Hf1 32.22(11) . 2_655
F3 Hf1 Hf1 168.25(17) . 2_655
F3 Hf1 Hf1 112.23(18) 3_765 2_655
F2 Hf1 Hf1 110.54(5) . 2_655
F2 Hf1 Hf1 79.25(7) 25_655 2_655
F1 Hf1 Hf1 95.91(14) 3_665 2_655
F1 Hf1 Hf1 37.43(14) . 2_655
F4 Hf1 Hf1 88.00(17) . 3_665
O1 Hf1 Hf1 32.22(11) . 3_665
F3 Hf1 Hf1 112.23(18) . 3_665
F3 Hf1 Hf1 168.25(17) 3_765 3_665
F2 Hf1 Hf1 79.25(7) . 3_665
F2 Hf1 Hf1 110.53(5) 25_655 3_665
F1 Hf1 Hf1 37.43(14) 3_665 3_665
F1 Hf1 Hf1 95.91(14) . 3_665
Hf1 Hf1 Hf1 60.0 2_655 3_665
F4 Hf1 Hf1 175.85(19) . 25_655
O1 Hf1 Hf1 84.1(3) . 25_655
F3 Hf1 Hf1 93.96(16) . 25_655
F3 Hf1 Hf1 93.96(16) 3_765 25_655
F2 Hf1 Hf1 32.50(13) . 25_655
F2 Hf1 Hf1 32.50(13) 25_655 25_655
F1 Hf1 Hf1 103.53(18) 3_665 25_655
F1 Hf1 Hf1 103.53(18) . 25_655
Hf1 Hf1 Hf1 95.589(12) 2_655 25_655
Hf1 Hf1 Hf1 95.589(12) 3_665 25_655
F4 Hf1 K2 40.96(19) . .
O1 Hf1 K2 141.0(3) . .
F3 Hf1 K2 52.19(16) . .
F3 Hf1 K2 52.19(16) 3_765 .
F2 Hf1 K2 126.52(15) . .
F2 Hf1 K2 126.52(6) 25_655 .
F1 Hf1 K2 95.78(15) 3_665 .
F1 Hf1 K2 95.78(15) . .
Hf1 Hf1 K2 122.753(7) 2_655 .
Hf1 Hf1 K2 122.752(7) 3_665 .
Hf1 Hf1 K2 134.88(2) 25_655 .
F4 K1 F4 77.0(2) . 2_655
F4 K1 F4 77.0(2) . 3_665
F4 K1 F4 77.0(2) 2_655 3_665
F4 K1 F1 99.50(15) . 21_545
F4 K1 F1 175.5(2) 2_655 21_545
F4 K1 F1 99.50(15) 3_665 21_545
F4 K1 F1 99.50(15) . 19_765
F4 K1 F1 99.50(15) 2_655 19_765
F4 K1 F1 175.5(2) 3_665 19_765
F1 K1 F1 83.8(2) 21_545 19_765
F4 K1 F1 175.5(2) . 20_565
F4 K1 F1 99.50(15) 2_655 20_565
F4 K1 F1 99.50(15) 3_665 20_565
F1 K1 F1 83.8(2) 21_545 20_565
F1 K1 F1 83.8(2) 19_765 20_565
F4 K1 K3 134.02(15) . .
F4 K1 K3 134.02(15) 2_655 .
F4 K1 K3 134.02(15) 3_665 .
F1 K1 K3 50.46(15) 21_545 .
F1 K1 K3 50.46(15) 19_765 .
F1 K1 K3 50.46(15) 20_565 .
F4 K1 Hf1 18.37(15) . .
F4 K1 Hf1 63.31(15) 2_655 .
F4 K1 Hf1 63.31(15) 3_665 .
F1 K1 Hf1 112.67(13) 21_545 .
F1 K1 Hf1 112.67(13) 19_765 .
F1 K1 Hf1 157.15(17) 20_565 .
K3 K1 Hf1 152.39(3) . .
F4 K1 Hf1 63.31(15) . 2_655
F4 K1 Hf1 18.37(15) 2_655 2_655
F4 K1 Hf1 63.31(15) 3_665 2_655
F1 K1 Hf1 157.15(17) 21_545 2_655
F1 K1 Hf1 112.67(13) 19_765 2_655
F1 K1 Hf1 112.67(13) 20_565 2_655
K3 K1 Hf1 152.39(3) . 2_655
Hf1 K1 Hf1 47.33(5) . 2_655
F4 K1 Hf1 63.31(15) . 3_665
F4 K1 Hf1 63.31(15) 2_655 3_665
F4 K1 Hf1 18.37(15) 3_665 3_665
F1 K1 Hf1 112.67(13) 21_545 3_665
F1 K1 Hf1 157.15(17) 19_765 3_665
F1 K1 Hf1 112.67(13) 20_565 3_665
K3 K1 Hf1 152.39(3) . 3_665
Hf1 K1 Hf1 47.33(5) . 3_665
Hf1 K1 Hf1 47.33(5) 2_655 3_665
F4 K1 K2 33.48(14) . .
F4 K1 K2 103.08(10) 2_655 .
F4 K1 K2 103.08(10) 3_665 .
F1 K1 K2 74.77(7) 21_545 .
F1 K1 K2 74.77(7) 19_765 .
F1 K1 K2 151.00(18) 20_565 .
K3 K1 K2 100.54(5) . .
Hf1 K1 K2 51.85(3) . .
Hf1 K1 K2 93.77(6) 2_655 .
Hf1 K1 K2 93.77(6) 3_665 .
F4 K1 K2 103.08(10) . 1_565
F4 K1 K2 33.48(14) 2_655 1_565
F4 K1 K2 103.08(10) 3_665 1_565
F1 K1 K2 151.00(18) 21_545 1_565
F1 K1 K2 74.77(7) 19_765 1_565
F1 K1 K2 74.77(7) 20_565 1_565
K3 K1 K2 100.54(5) . 1_565
Hf1 K1 K2 93.77(6) . 1_565
Hf1 K1 K2 51.85(3) 2_655 1_565
Hf1 K1 K2 93.77(6) 3_665 1_565
K2 K1 K2 116.73(3) . 1_565
F4 K2 F4 180.0(3) 21_545 3_765
F4 K2 F4 106.10(15) 21_545 20_665
F4 K2 F4 73.90(15) 3_765 20_665
F4 K2 F4 73.90(15) 21_545 .
F4 K2 F4 106.10(15) 3_765 .
F4 K2 F4 73.90(15) 20_665 .
F4 K2 F4 73.90(15) 21_545 2_645
F4 K2 F4 106.10(15) 3_765 2_645
F4 K2 F4 180.0(3) 20_665 2_645
F4 K2 F4 106.10(15) . 2_645
F4 K2 F4 106.10(15) 21_545 19_755
F4 K2 F4 73.90(15) 3_765 19_755
F4 K2 F4 106.10(15) 20_665 19_755
F4 K2 F4 180.0(3) . 19_755
F4 K2 F4 73.90(15) 2_645 19_755
F4 K2 F3 55.91(12) 21_545 21_545
F4 K2 F3 124.09(12) 3_765 21_545
F4 K2 F3 96.27(19) 20_665 21_545
F4 K2 F3 124.09(12) . 21_545
F4 K2 F3 83.73(19) 2_645 21_545
F4 K2 F3 55.91(12) 19_755 21_545
F4 K2 F3 124.09(12) 21_545 3_765
F4 K2 F3 55.91(12) 3_765 3_765
F4 K2 F3 83.73(19) 20_665 3_765
F4 K2 F3 55.91(12) . 3_765
F4 K2 F3 96.27(19) 2_645 3_765
F4 K2 F3 124.09(12) 19_755 3_765
F3 K2 F3 180.00(19) 21_545 3_765
F4 K2 F3 55.91(12) 21_545 20_665
F4 K2 F3 124.09(12) 3_765 20_665
F4 K2 F3 55.91(12) 20_665 20_665
F4 K2 F3 83.73(19) . 20_665
F4 K2 F3 124.09(12) 2_645 20_665
F4 K2 F3 96.27(19) 19_755 20_665
F3 K2 F3 49.5(2) 21_545 20_665
F3 K2 F3 130.5(2) 3_765 20_665
F4 K2 F3 96.27(19) 21_545 19_755
F4 K2 F3 83.73(19) 3_765 19_755
F4 K2 F3 55.91(12) 20_665 19_755
F4 K2 F3 124.09(12) . 19_755
F4 K2 F3 124.09(12) 2_645 19_755
F4 K2 F3 55.91(12) 19_755 19_755
F3 K2 F3 49.5(2) 21_545 19_755
F3 K2 F3 130.5(2) 3_765 19_755
F3 K2 F3 49.5(2) 20_665 19_755
F4 K2 F3 124.09(12) 21_545 2_645
F4 K2 F3 55.91(12) 3_765 2_645
F4 K2 F3 124.09(12) 20_665 2_645
F4 K2 F3 96.27(19) . 2_645
F4 K2 F3 55.91(12) 2_645 2_645
F4 K2 F3 83.73(19) 19_755 2_645
F3 K2 F3 130.5(2) 21_545 2_645
F3 K2 F3 49.5(2) 3_765 2_645
F3 K2 F3 180.00(11) 20_665 2_645
F3 K2 F3 130.5(2) 19_755 2_645
F4 K2 F3 83.73(19) 21_545 .
F4 K2 F3 96.27(19) 3_765 .
F4 K2 F3 124.09(12) 20_665 .
F4 K2 F3 55.91(12) . .
F4 K2 F3 55.91(12) 2_645 .
F4 K2 F3 124.09(12) 19_755 .
F3 K2 F3 130.5(2) 21_545 .
F3 K2 F3 49.5(2) 3_765 .
F3 K2 F3 130.5(2) 20_665 .
F3 K2 F3 180.0(3) 19_755 .
F3 K2 F3 49.5(2) 2_645 .
F2 K3 F2 180.0 14_544 20_665
F2 K3 F2 120.0 14_544 13_554
F2 K3 F2 60.0 20_665 13_554
F2 K3 F2 60.0 14_544 19_655
F2 K3 F2 120.000(1) 20_665 19_655
F2 K3 F2 180.0 13_554 19_655
F2 K3 F2 60.0 14_544 21
F2 K3 F2 120.0 20_665 21
F2 K3 F2 60.0 13_554 21
F2 K3 F2 120.0 19_655 21
F2 K3 F2 120.000(1) 14_544 15_654
F2 K3 F2 60.000(1) 20_665 15_654
F2 K3 F2 120.0 13_554 15_654
F2 K3 F2 60.0 19_655 15_654
F2 K3 F2 180.0 21 15_654
F2 K3 F1 127.22(9) 14_544 19_765
F2 K3 F1 52.79(9) 20_665 19_765
F2 K3 F1 52.79(10) 13_554 19_765
F2 K3 F1 127.21(10) 19_655 19_765
F2 K3 F1 90.0 21 19_765
F2 K3 F1 90.0 15_654 19_765
F2 K3 F1 90.0 14_544 21_545
F2 K3 F1 90.0 20_665 21_545
F2 K3 F1 127.22(9) 13_554 21_545
F2 K3 F1 52.79(10) 19_655 21_545
F2 K3 F1 127.21(9) 21 21_545
F2 K3 F1 52.79(9) 15_654 21_545
F1 K3 F1 74.43(19) 19_765 21_545
F2 K3 F1 52.79(9) 14_544 20_565
F2 K3 F1 127.21(10) 20_665 20_565
F2 K3 F1 90.0 13_554 20_565
F2 K3 F1 90.0 19_655 20_565
F2 K3 F1 52.79(9) 21 20_565
F2 K3 F1 127.22(10) 15_654 20_565
F1 K3 F1 74.43(19) 19_765 20_565
F1 K3 F1 74.43(19) 21_545 20_565
F2 K3 F1 52.78(9) 14_544 13_444
F2 K3 F1 127.21(9) 20_665 13_444
F2 K3 F1 127.21(10) 13_554 13_444
F2 K3 F1 52.79(10) 19_655 13_444
F2 K3 F1 90.0 21 13_444
F2 K3 F1 90.0 15_654 13_444
F1 K3 F1 180.0 19_765 13_444
F1 K3 F1 105.57(19) 21_545 13_444
F1 K3 F1 105.57(19) 20_565 13_444
F2 K3 F1 90.0 14_544 15_664
F2 K3 F1 90.0 20_665 15_664
F2 K3 F1 52.78(10) 13_554 15_664
F2 K3 F1 127.21(9) 19_655 15_664
F2 K3 F1 52.79(9) 21 15_664
F2 K3 F1 127.21(9) 15_654 15_664
F1 K3 F1 105.57(19) 19_765 15_664
F1 K3 F1 180.0 21_545 15_664
F1 K3 F1 105.57(19) 20_565 15_664
F1 K3 F1 74.43(19) 13_444 15_664
F2 K3 F1 127.21(9) 14_544 14_644
F2 K3 F1 52.79(9) 20_665 14_644
F2 K3 F1 90.0 13_554 14_644
F2 K3 F1 90.0 19_655 14_644
F2 K3 F1 127.21(10) 21 14_644
F2 K3 F1 52.78(9) 15_654 14_644
F1 K3 F1 105.57(19) 19_765 14_644
F1 K3 F1 105.57(19) 21_545 14_644
F1 K3 F1 180.0 20_565 14_644
F1 K3 F1 74.43(19) 13_444 14_644
F1 K3 F1 74.43(19) 15_664 14_644
Hf1 F1 Hf1 105.1(3) . 2_655
Hf1 F1 K1 124.50(16) . 19_765
Hf1 F1 K1 124.50(16) 2_655 19_765
Hf1 F1 K3 105.5(2) . 7
Hf1 F1 K3 105.5(2) 2_655 7
K1 F1 K3 85.24(19) 19_765 7
Hf1 F2 Hf1 115.0(3) . 25_655
Hf1 F2 K3 122.50(13) . 7_445
Hf1 F2 K3 122.50(13) 25_655 7_445
Hf1 F3 Hf1 156.5(3) . 2_645
Hf1 F3 K2 94.37(17) . .
Hf1 F3 K2 94.37(17) 2_645 .
Hf1 F4 K1 136.3(3) . .
Hf1 F4 K2 110.4(3) . .
K1 F4 K2 113.3(2) . .
Hf1 O1 Hf1 115.6(2) . 3_665
Hf1 O1 Hf1 115.6(2) . 2_655
Hf1 O1 Hf1 115.6(2) 3_665 2_655

loop_
_geom_bond_atom_site_label_1
_geom_bond_atom_site_label_2
_geom_bond_distance
_geom_bond_site_symmetry_2
Hf1 F4 1.975(7) .
Hf1 O1 2.053(2) .
Hf1 F3 2.133(4) .
Hf1 F3 2.132(9) 3_765
Hf1 F2 2.133(3) .
Hf1 F2 2.133(3) 25_655
Hf1 F1 2.187(4) 3_665
Hf1 F1 2.187(4) .
K1 F4 2.679(7) .
K1 F4 2.679(7) 2_655
K1 F4 2.679(7) 3_665
K1 F1 2.788(7) 21_545
K1 F1 2.788(7) 19_765
K1 F1 2.788(7) 20_565
K2 F4 2.698(7) 21_545
K2 F4 2.698(7) 3_765
K2 F4 2.698(7) 20_665
K2 F4 2.698(7) .
K2 F4 2.698(7) 2_645
K2 F4 2.698(7) 19_755
K2 F3 3.057(6) 21_545
K2 F3 3.057(6) 3_765
K2 F3 3.057(6) 20_665
K2 F3 3.057(6) 19_755
K2 F3 3.057(6) 2_645
K2 F3 3.057(6) .
K3 F2 2.678(6) 14_544
K3 F2 2.678(6) 20_665
K3 F2 2.678(6) 13_554
K3 F2 2.678(6) 19_655
K3 F2 2.678(6) 21
K3 F2 2.678(6) 15_654
K3 F1 3.079(7) 19_765
K3 F1 3.079(7) 21_545
K3 F1 3.079(7) 20_565
K3 F1 3.079(7) 13_444
K3 F1 3.079(7) 15_664
K3 F1 3.079(7) 14_644
F1 Hf1 2.187(4) 2_655
F1 K1 2.788(7) 19_765
F1 K3 3.079(7) 7
F2 Hf1 2.133(3) 25_655
F2 K3 2.678(6) 7_445
F3 Hf1 2.132(5) 2_645
O1 Hf1 2.053(2) 3_665
O1 Hf1 2.053(2) 2_655
